data_7027996
loop_
_publ_author_name
'Contel, Mar\'ia'
'Garrido, Juli\'an'
'Gimeno, M. Concepci\'on'
'Laguna, Mariano'

_publ_section_title
;
 A silver(I) center solely bonded to four gold(I) atoms
;
_journal_issue 7
_journal_name_full 'Journal of the Chemical Society, Dalton Transactions'
_journal_page_first 1083
_journal_paper_doi 10.1039/a801183d
_journal_year 1998
_chemical_formula_sum 'C69 H92 Ag Au4 Cl4 F3 O3 P4 S Si4'
_chemical_formula_weight 2332.26
_chemical_name_systematic
; 
 ? 
;
_space_group_IT_number 14
_symmetry_cell_setting monoclinic
_symmetry_space_group_name_Hall '-P 2yn'
_symmetry_space_group_name_H-M 'P 1 21/n 1'
_atom_sites_solution_hydrogens geom
_atom_sites_solution_primary direct
_atom_sites_solution_secondary difmap
_audit_creation_method SHELXL
_cell_angle_alpha 90.00
_cell_angle_beta 101.44(3)
_cell_angle_gamma 90.00
_cell_formula_units_Z 4
_cell_length_a 16.695(3)
_cell_length_b 24.469(5)
_cell_length_c 21.076(4)
_cell_measurement_reflns_used 90
_cell_measurement_temperature 173(2)
_cell_measurement_theta_max 12.5
_cell_measurement_theta_min 4.5
_cell_volume 8439(3)
_computing_cell_refinement Siemens-XSCANS
_computing_data_collection Siemens-XSCANS
_computing_data_reduction Siemens-XSCANS
_computing_molecular_graphics Siemens-XP
_computing_publication_material SHELXL-93
_computing_structure_refinement 'SHELXL-93 (Sheldrick, 1993)'
_computing_structure_solution 'SHELXS-86 (Sheldrick, 1990)'
_diffrn_ambient_temperature 173(2)
_diffrn_measurement_device Siemens-P4
_diffrn_measurement_method theta-2theta
_diffrn_radiation_monochromator graphite
_diffrn_radiation_source 'fine-focus sealed tube'
_diffrn_radiation_type MoK\a
_diffrn_radiation_wavelength 0.71073
_diffrn_reflns_av_R_equivalents 0.0848
_diffrn_reflns_av_sigmaI/netI 0.1260
_diffrn_reflns_limit_h_max 17
_diffrn_reflns_limit_h_min -1
_diffrn_reflns_limit_k_max 3
_diffrn_reflns_limit_k_min -26
_diffrn_reflns_limit_l_max 22
_diffrn_reflns_limit_l_min -22
_diffrn_reflns_number 14067
_diffrn_reflns_theta_max 22.50
_diffrn_reflns_theta_min 2.08
_diffrn_standards_decay_% 0
_diffrn_standards_interval_count 247
_diffrn_standards_number 3
_exptl_absorpt_coefficient_mu 7.489
_exptl_absorpt_correction_T_max 0.801
_exptl_absorpt_correction_T_min 0.569
_exptl_absorpt_correction_type Psi-scans
_exptl_crystal_colour colourless
_exptl_crystal_density_diffrn 1.836
_exptl_crystal_description tablet
_exptl_crystal_F_000 4480
_exptl_crystal_size_max 0.38
_exptl_crystal_size_mid 0.35
_exptl_crystal_size_min 0.20
_refine_diff_density_max 1.254
_refine_diff_density_min -1.477
_refine_diff_density_rms 0.173
_refine_ls_extinction_method none
_refine_ls_goodness_of_fit_all 0.860
_refine_ls_goodness_of_fit_obs 1.032
_refine_ls_hydrogen_treatment riding
_refine_ls_matrix_type full
_refine_ls_number_parameters 823
_refine_ls_number_reflns 10891
_refine_ls_number_restraints 489
_refine_ls_restrained_S_all 0.876
_refine_ls_restrained_S_obs 1.005
_refine_ls_R_factor_all 0.0928
_refine_ls_R_factor_obs 0.0473
_refine_ls_shift/esd_max -0.035
_refine_ls_shift/esd_mean 0.000
_refine_ls_structure_factor_coef Fsqd
_refine_ls_weighting_details 'w=1/[\s^2^(Fo^2^)+(0.0447P)^2^+0.0000P] where P=(Fo^2^+2Fc^2^)/3'
_refine_ls_weighting_scheme calc
_refine_ls_wR_factor_all 0.1063
_refine_ls_wR_factor_obs 0.0938
_reflns_number_observed 6570
_reflns_number_total 10901
_reflns_observed_criterion >2sigma(I)
_cod_data_source_file d801183sup1.cif
_cod_data_source_block concha10
_cod_depositor_comments
;
The following automatic conversions were performed:

'_symmetry_cell_setting' value 'Monoclinic' changed to 'monoclinic'
according to /home/saulius/struct/CIF-dictionaries/cif_core.dic
dictionary named 'cif_core.dic' version 2.4.2 from 2011-04-26.

Automatic conversion script
Id: cif_fix_values 1891 2012-01-12 08:04:46Z andrius 

The following automatic conversions were performed:

'_refine_ls_weighting_scheme' value 'calc
w=1/[\s^2^(Fo^2^)+(0.0447P)^2^+0.0000P] where P=(Fo^2^+2Fc^2^)/3' was
changed to 'calc'. New tag '_refine_ls_weighting_details' was
created. The value of the new tag was set to
'w=1/[\s^2^(Fo^2^)+(0.0447P)^2^+0.0000P] where P=(Fo^2^+2Fc^2^)/3'.

Automatic conversion script
Id: cif_fix_values 3143 2015-03-26 13:38:13Z robertas 
;
_cod_original_cell_volume 8438.7(28)
_cod_original_sg_symbol_H-M P2(1)/n
_cod_database_code 7027996

loop_
_symmetry_equiv_pos_as_xyz
'x, y, z'
'-x+1/2, y+1/2, -z+1/2'
'-x, -y, -z'
'x-1/2, -y-1/2, z-1/2'

loop_
_atom_site_aniso_label
_atom_site_aniso_U_11
_atom_site_aniso_U_22
_atom_site_aniso_U_33
_atom_site_aniso_U_23
_atom_site_aniso_U_13
_atom_site_aniso_U_12
Au1 0.0330(3) 0.0316(4) 0.0426(4) -0.0058(3) 0.0098(3) -0.0047(3)
Au2 0.0259(3) 0.0362(4) 0.0353(3) -0.0043(3) 0.0057(3) -0.0006(3)
Au3 0.0269(3) 0.0455(4) 0.0340(3) -0.0105(3) 0.0010(3) -0.0012(3)
Au4 0.0264(3) 0.0365(4) 0.0361(3) 0.0012(3) 0.0062(2) 0.0005(3)
Ag 0.0360(6) 0.0412(8) 0.0445(7) -0.0061(6) 0.0106(5) 0.0097(6)
P1 0.034(2) 0.036(3) 0.034(2) -0.003(2) 0.009(2) -0.002(2)
P2 0.027(2) 0.031(2) 0.034(2) -0.005(2) 0.006(2) -0.004(2)
P3 0.030(2) 0.056(3) 0.028(2) -0.005(2) 0.003(2) -0.001(2)
P4 0.023(2) 0.045(3) 0.028(2) 0.002(2) 0.001(2) -0.001(2)
Si1 0.061(3) 0.040(3) 0.048(3) 0.007(2) -0.006(2) -0.013(3)
Si2 0.033(2) 0.052(3) 0.042(3) -0.005(2) 0.005(2) 0.003(2)
Si3 0.059(3) 0.062(4) 0.055(3) 0.004(3) -0.020(3) -0.021(3)
Si4 0.038(3) 0.046(3) 0.052(3) 0.007(2) 0.008(2) -0.002(2)
C1 0.035(8) 0.029(9) 0.029(8) -0.006(7) 0.009(7) 0.007(7)
C2 0.023(7) 0.033(9) 0.039(8) 0.005(8) -0.013(7) 0.012(7)
C3 0.073(11) 0.048(11) 0.023(8) -0.003(8) 0.026(8) -0.012(10)
C4 0.051(11) 0.080(15) 0.085(14) 0.030(12) -0.024(10) -0.002(11)
C5 0.062(12) 0.072(15) 0.117(17) 0.042(13) -0.031(12) -0.033(11)
C6 0.121(16) 0.025(10) 0.061(12) -0.012(9) -0.044(11) -0.011(11)
C7 0.041(9) 0.062(12) 0.038(9) -0.027(9) 0.002(7) -0.021(9)
C8 0.023(8) 0.080(14) 0.073(12) -0.010(11) -0.031(8) 0.004(9)
C9 0.104(16) 0.124(20) 0.053(12) 0.024(13) 0.025(11) 0.015(15)
C10 0.049(10) 0.058(13) 0.069(12) -0.031(10) -0.003(9) 0.013(9)
C11 0.051(10) 0.033(10) 0.052(10) -0.005(8) 0.019(8) -0.004(8)
C12 0.075(14) 0.271(33) 0.029(10) -0.009(16) -0.006(10) -0.086(18)
C13 0.213(30) 0.100(22) 0.211(31) -0.094(22) -0.120(24) -0.020(22)
C14 0.054(12) 0.174(25) 0.093(16) 0.050(16) -0.014(11) -0.051(14)
C15 0.035(9) 0.068(12) 0.027(8) 0.018(8) -0.004(7) 0.001(9)
C16 0.069(13) 0.069(15) 0.129(18) 0.015(13) 0.054(13) 0.004(11)
C17 0.079(13) 0.060(13) 0.060(11) 0.013(10) 0.001(10) -0.034(11)
C18 0.047(10) 0.074(14) 0.060(11) 0.013(10) 0.011(9) -0.017(10)
C21 0.045(8) 0.031(9) 0.052(7) 0.001(8) 0.019(8) -0.014(8)
C22 0.084(10) 0.053(11) 0.042(8) 0.012(9) 0.012(9) 0.015(10)
C23 0.090(11) 0.080(14) 0.052(8) 0.005(11) 0.018(10) -0.002(12)
C24 0.097(12) 0.066(13) 0.034(7) 0.010(10) -0.037(10) -0.037(12)
C25 0.075(10) 0.054(12) 0.051(8) 0.010(10) -0.007(9) -0.006(10)
C26 0.059(9) 0.044(10) 0.042(7) 0.015(8) -0.003(8) 0.001(9)
C31 0.037(7) 0.039(9) 0.034(8) -0.001(8) -0.002(7) -0.002(8)
C32 0.042(7) 0.036(9) 0.038(8) 0.015(8) 0.009(7) 0.014(8)
C33 0.058(8) 0.057(11) 0.032(8) 0.005(9) 0.013(8) 0.023(9)
C34 0.075(8) 0.043(10) 0.037(9) -0.001(8) 0.013(9) 0.033(10)
C35 0.079(8) 0.065(11) 0.022(8) -0.017(9) -0.027(8) 0.030(10)
C36 0.060(8) 0.041(10) 0.034(8) 0.008(8) 0.003(8) 0.022(9)
C41 0.026(7) 0.028(7) 0.024(7) -0.001(7) 0.009(6) 0.000(7)
C42 0.044(8) 0.036(7) 0.047(9) 0.004(8) 0.001(7) -0.005(8)
C43 0.046(9) 0.041(8) 0.062(11) -0.017(9) 0.004(8) -0.028(9)
C44 0.055(10) 0.037(8) 0.067(11) -0.009(9) 0.029(9) 0.002(9)
C45 0.059(10) 0.033(7) 0.078(12) -0.002(9) -0.028(10) 0.021(9)
C46 0.034(8) 0.032(7) 0.052(10) -0.009(8) 0.011(7) 0.010(8)
C51 0.037(6) 0.031(8) 0.034(6) -0.006(7) 0.020(6) -0.001(7)
C52 0.035(7) 0.030(9) 0.029(6) -0.004(7) 0.002(7) -0.011(7)
C53 0.048(7) 0.048(10) 0.029(7) 0.000(8) 0.003(7) -0.007(9)
C54 0.043(7) 0.070(12) 0.051(7) -0.009(10) 0.022(8) 0.001(9)
C55 0.031(7) 0.105(14) 0.062(8) 0.005(12) 0.021(8) 0.026(10)
C56 0.032(6) 0.038(9) 0.044(7) 0.007(8) 0.005(7) 0.015(8)
C61 0.040(9) 0.121(16) 0.046(8) 0.007(11) 0.007(8) -0.003(11)
C62 0.078(10) 0.089(14) 0.044(8) -0.004(11) 0.001(9) 0.004(11)
C63 0.111(12) 0.092(16) 0.043(7) -0.007(11) -0.019(11) 0.042(14)
C64 0.079(12) 0.174(21) 0.043(8) 0.034(14) 0.014(10) 0.014(15)
C65 0.058(10) 0.285(24) 0.046(9) 0.059(15) 0.008(9) -0.048(15)
C66 0.040(9) 0.250(22) 0.056(8) 0.062(15) -0.001(9) -0.040(14)
C71 0.046(7) 0.069(9) 0.019(8) -0.029(8) -0.008(7) 0.008(9)
C72 0.055(8) 0.071(10) 0.052(10) -0.003(10) -0.004(9) 0.019(10)
C73 0.055(10) 0.080(12) 0.087(14) -0.034(12) 0.007(10) 0.027(11)
C74 0.082(10) 0.062(11) 0.090(15) -0.036(12) -0.004(12) 0.036(12)
C75 0.082(10) 0.058(9) 0.074(12) -0.012(11) 0.006(11) 0.025(11)
C76 0.078(9) 0.050(9) 0.050(10) 0.000(10) 0.016(9) -0.007(11)
C81 0.037(6) 0.033(8) 0.028(8) 0.000(7) -0.001(7) 0.016(8)
C82 0.027(7) 0.068(9) 0.060(10) 0.017(10) 0.008(8) 0.013(9)
C83 0.037(7) 0.064(11) 0.075(11) -0.008(10) 0.001(9) 0.000(10)
C84 0.039(7) 0.058(9) 0.078(12) 0.001(11) -0.004(9) 0.026(10)
C85 0.046(8) 0.052(9) 0.071(11) 0.014(10) -0.006(9) 0.012(9)
C86 0.054(8) 0.045(9) 0.047(9) 0.014(9) 0.005(8) 0.011(9)
C91 0.033(8) 0.043(9) 0.035(7) 0.002(8) 0.004(7) 0.009(8)
C92 0.042(8) 0.057(9) 0.035(8) 0.009(9) 0.001(8) -0.005(9)
C93 0.061(9) 0.071(11) 0.033(8) -0.009(9) 0.003(8) -0.006(10)
C94 0.058(10) 0.043(10) 0.064(9) -0.016(9) 0.009(9) 0.003(9)
C95 0.039(8) 0.038(9) 0.067(9) -0.004(9) 0.000(8) -0.024(8)
C96 0.035(8) 0.032(9) 0.060(9) -0.008(9) 0.006(8) -0.018(8)
S1 0.033(2) 0.055(3) 0.040(2) 0.003(2) 0.004(2) -0.005(2)
O1 0.063(8) 0.074(9) 0.059(8) -0.014(7) 0.004(6) -0.016(7)
O2 0.057(7) 0.074(9) 0.064(8) 0.020(7) -0.002(6) 0.007(7)
O3 0.032(6) 0.074(8) 0.040(6) 0.004(6) 0.014(5) -0.009(6)
F1 0.085(7) 0.127(10) 0.075(7) 0.002(7) 0.055(6) 0.006(7)
F2 0.119(8) 0.076(7) 0.058(6) 0.022(6) 0.020(6) 0.013(7)
F3 0.118(8) 0.082(7) 0.057(6) -0.016(6) -0.004(6) 0.002(7)

loop_
_atom_site_label
_atom_site_type_symbol
_atom_site_fract_x
_atom_site_fract_y
_atom_site_fract_z
_atom_site_U_iso_or_equiv
_atom_site_thermal_displace_type
_atom_site_occupancy
_atom_site_calc_flag
_atom_site_refinement_flags
Au1 Au 0.29499(3) 0.08828(2) 0.21851(3) 0.0354(2) Uani 1 d .
Au2 Au 0.31802(3) 0.16841(2) 0.10244(3) 0.0325(2) Uani 1 d .
Au3 Au 0.18729(3) 0.22448(3) 0.31162(3) 0.0362(2) Uani 1 d .
Au4 Au 0.08928(3) 0.25201(3) 0.16443(3) 0.0330(2) Uani 1 d .
Ag Ag 0.22625(7) 0.18975(5) 0.19574(5) 0.0402(3) Uani 1 d .
P1 P 0.4330(2) 0.0833(2) 0.2280(2) 0.0340(10) Uani 1 d .
P2 P 0.4491(2) 0.1877(2) 0.1522(2) 0.0308(9) Uani 1 d .
P3 P 0.0553(2) 0.2246(2) 0.3248(2) 0.0384(10) Uani 1 d .
P4 P -0.0260(2) 0.2112(2) 0.1842(2) 0.0326(10) Uani 1 d .
Si1 Si 0.1357(3) 0.0151(2) 0.1992(2) 0.0517(13) Uani 1 d .
Si2 Si 0.2052(2) 0.1280(2) -0.0303(2) 0.0426(12) Uani 1 d .
Si3 Si 0.3605(3) 0.2648(2) 0.3816(2) 0.063(2) Uani 1 d .
Si4 Si 0.1458(3) 0.3514(2) 0.0904(2) 0.0456(12) Uani 1 d .
C1 C 0.4841(8) 0.1489(5) 0.2271(6) 0.031(4) Uani 1 d .
H1A H 0.5437(8) 0.1426(5) 0.2327(6) 0.037 Uiso 1 calc R
H1B H 0.4746(8) 0.1710(5) 0.2642(6) 0.037 Uiso 1 calc R
C2 C -0.0122(7) 0.1830(6) 0.2671(6) 0.034(4) Uani 1 d .
H2A H -0.0660(7) 0.1805(6) 0.2799(6) 0.041 Uiso 1 calc R
H2B H 0.0105(7) 0.1456(6) 0.2675(6) 0.041 Uiso 1 calc R
C3 C 0.1713(9) 0.0854(6) 0.2199(6) 0.046(4) Uani 1 d .
H3A H 0.1619(9) 0.0953(6) 0.2634(6) 0.055 Uiso 1 calc R
H3B H 0.1410(9) 0.1115(6) 0.1880(6) 0.055 Uiso 1 calc R
C4 C 0.1993(9) -0.0344(7) 0.2523(8) 0.077(6) Uani 1 d .
H4A H 0.2513(27) -0.0392(31) 0.2381(30) 0.092 Uiso 1 calc R
H4B H 0.1707(28) -0.0695(13) 0.2502(38) 0.092 Uiso 1 calc R
H4C H 0.2098(50) -0.0208(20) 0.2969(11) 0.092 Uiso 1 calc R
C5 C 0.0287(9) 0.0072(8) 0.2103(9) 0.090(7) Uani 1 d .
H5A H 0.0083(25) -0.0291(20) 0.1951(52) 0.109 Uiso 1 calc R
H5B H -0.0056(17) 0.0354(31) 0.1855(46) 0.109 Uiso 1 calc R
H5C H 0.0269(14) 0.0109(47) 0.2563(12) 0.109 Uiso 1 calc R
C6 C 0.1351(11) -0.0024(6) 0.1146(7) 0.078(6) Uani 1 d .
H6A H 0.1827(34) 0.0141(34) 0.1014(16) 0.093 Uiso 1 calc R
H6B H 0.0850(30) 0.0116(36) 0.0871(9) 0.093 Uiso 1 calc R
H6C H 0.1373(62) -0.0422(7) 0.1101(12) 0.093 Uiso 1 calc R
C7 C 0.2030(8) 0.1473(7) 0.0529(6) 0.048(4) Uani 1 d .
H7A H 0.1820(8) 0.1163(7) 0.0751(6) 0.057 Uiso 1 calc R
H7B H 0.1654(8) 0.1786(7) 0.0528(6) 0.057 Uiso 1 calc R
C8 C 0.1052(8) 0.0991(7) -0.0726(8) 0.064(5) Uani 1 d .
H8A H 0.0847(28) 0.0736(29) -0.0436(17) 0.077 Uiso 1 calc R
H8B H 0.1127(13) 0.0797(32) -0.1117(25) 0.077 Uiso 1 calc R
H8C H 0.0657(18) 0.1288(8) -0.0846(39) 0.077 Uiso 1 calc R
C9 C 0.2290(12) 0.1852(8) -0.0780(8) 0.092(7) Uani 1 d .
H9A H 0.2880(15) 0.1922(30) -0.0677(40) 0.111 Uiso 1 calc R
H9B H 0.1997(55) 0.2177(14) -0.0679(40) 0.111 Uiso 1 calc R
H9C H 0.2123(63) 0.1766(20) -0.1241(8) 0.111 Uiso 1 calc R
C10 C 0.2829(9) 0.0733(6) -0.0296(8) 0.061(5) Uani 1 d .
H10A H 0.2849(39) 0.0629(26) -0.0742(8) 0.073 Uiso 1 calc R
H10B H 0.2681(30) 0.0413(15) -0.0063(37) 0.073 Uiso 1 calc R
H10C H 0.3367(13) 0.0868(14) -0.0078(39) 0.073 Uiso 1 calc R
C11 C 0.3095(8) 0.2271(6) 0.3072(7) 0.044(4) Uani 1 d .
H11A H 0.3320(8) 0.1898(6) 0.3068(7) 0.053 Uiso 1 calc R
H11B H 0.3175(8) 0.2466(6) 0.2678(7) 0.053 Uiso 1 calc R
C12 C 0.3415(11) 0.2341(11) 0.4560(7) 0.128(11) Uani 1 d .
H12A H 0.3619(78) 0.1964(22) 0.4594(35) 0.153 Uiso 1 calc R
H12B H 0.2827(14) 0.2341(55) 0.4554(32) 0.153 Uiso 1 calc R
H12C H 0.3699(75) 0.2552(35) 0.4933(8) 0.153 Uiso 1 calc R
C13 C 0.3150(16) 0.3331(10) 0.3774(13) 0.197(16) Uani 1 d .
H13A H 0.2554(18) 0.3301(11) 0.3643(104) 0.236 Uiso 1 calc R
H13B H 0.3362(100) 0.3552(29) 0.3457(76) 0.236 Uiso 1 calc R
H13C H 0.3288(113) 0.3506(36) 0.4200(27) 0.236 Uiso 1 calc R
C14 C 0.4721(10) 0.2685(9) 0.3844(9) 0.111(9) Uani 1 d .
H14A H 0.4900(16) 0.3067(11) 0.3888(62) 0.133 Uiso 1 calc R
H14B H 0.4844(13) 0.2532(48) 0.3444(30) 0.133 Uiso 1 calc R
H14C H 0.5011(11) 0.2475(45) 0.4216(39) 0.133 Uiso 1 calc R
C15 C 0.1890(8) 0.2941(6) 0.1441(6) 0.045(4) Uani 1 d .
H15A H 0.2237(8) 0.3082(6) 0.1844(6) 0.054 Uiso 1 calc R
H15B H 0.2225(8) 0.2700(6) 0.1220(6) 0.054 Uiso 1 calc R
C16 C 0.0878(10) 0.3998(7) 0.1308(10) 0.084(7) Uani 1 d .
H16A H 0.0448(43) 0.3802(10) 0.1469(46) 0.101 Uiso 1 calc R
H16B H 0.0630(54) 0.4278(26) 0.0998(16) 0.101 Uiso 1 calc R
H16C H 0.1248(17) 0.4173(32) 0.1671(32) 0.101 Uiso 1 calc R
C17 C 0.0790(10) 0.3207(7) 0.0185(7) 0.068(6) Uani 1 d .
H17A H 0.0277(25) 0.3088(35) 0.0300(14) 0.081 Uiso 1 calc R
H17B H 0.1067(25) 0.2893(24) 0.0038(28) 0.081 Uiso 1 calc R
H17C H 0.0673(47) 0.3480(13) -0.0162(17) 0.081 Uiso 1 calc R
C18 C 0.2278(9) 0.3893(7) 0.0640(8) 0.060(5) Uani 1 d .
H18A H 0.2590(35) 0.4098(29) 0.1007(13) 0.072 Uiso 1 calc R
H18B H 0.2042(9) 0.4147(27) 0.0294(31) 0.072 Uiso 1 calc R
H18C H 0.2641(31) 0.3636(7) 0.0479(40) 0.072 Uiso 1 calc R
C21 C 0.4818(8) 0.0562(6) 0.3060(7) 0.042(3) Uani 1 d DU
C22 C 0.4489(10) 0.0697(6) 0.3576(7) 0.060(4) Uani 1 d DU
H22 H 0.4001(10) 0.0907(6) 0.3514(7) 0.072 Uiso 1 calc R
C23 C 0.4854(11) 0.0532(7) 0.4193(8) 0.073(5) Uani 1 d DU
H23 H 0.4627(11) 0.0638(7) 0.4553(8) 0.088 Uiso 1 calc R
C24 C 0.5525(10) 0.0225(7) 0.4282(8) 0.072(5) Uani 1 d DU
H24 H 0.5789(10) 0.0122(7) 0.4707(8) 0.087 Uiso 1 calc R
C25 C 0.5832(10) 0.0058(7) 0.3765(7) 0.063(4) Uani 1 d DU
H25 H 0.6285(10) -0.0184(7) 0.3829(7) 0.075 Uiso 1 calc R
C26 C 0.5493(9) 0.0237(6) 0.3143(7) 0.050(4) Uani 1 d DU
H26 H 0.5727(9) 0.0135(6) 0.2785(7) 0.060 Uiso 1 calc R
C31 C 0.4667(7) 0.0432(6) 0.1673(7) 0.038(3) Uani 1 d DU
C32 C 0.5437(8) 0.0449(5) 0.1560(6) 0.039(3) Uani 1 d DU
H32 H 0.5827(8) 0.0687(5) 0.1810(6) 0.046 Uiso 1 calc R
C33 C 0.5657(9) 0.0138(6) 0.1102(7) 0.048(4) Uani 1 d DU
H33 H 0.6201(9) 0.0161(6) 0.1034(7) 0.058 Uiso 1 calc R
C34 C 0.5118(9) -0.0218(6) 0.0724(7) 0.052(4) Uani 1 d DU
H34 H 0.5280(9) -0.0446(6) 0.0406(7) 0.062 Uiso 1 calc R
C35 C 0.4331(10) -0.0221(7) 0.0836(7) 0.060(4) Uani 1 d DU
H35 H 0.3934(10) -0.0455(7) 0.0589(7) 0.072 Uiso 1 calc R
C36 C 0.4122(9) 0.0099(6) 0.1286(7) 0.046(3) Uani 1 d DU
H36 H 0.3571(9) 0.0095(6) 0.1341(7) 0.055 Uiso 1 calc R
C41 C 0.4697(7) 0.2571(5) 0.1793(5) 0.025(3) Uani 1 d DU
C42 C 0.5376(8) 0.2723(6) 0.2223(6) 0.044(3) Uani 1 d DU
H42 H 0.5745(8) 0.2448(6) 0.2418(6) 0.052 Uiso 1 calc R
C43 C 0.5551(9) 0.3259(6) 0.2386(7) 0.051(4) Uani 1 d DU
H43 H 0.6037(9) 0.3358(6) 0.2681(7) 0.061 Uiso 1 calc R
C44 C 0.4990(8) 0.3651(7) 0.2102(7) 0.051(4) Uani 1 d DU
H44 H 0.5077(8) 0.4023(7) 0.2222(7) 0.061 Uiso 1 calc R
C45 C 0.4320(10) 0.3509(6) 0.1657(8) 0.062(5) Uani 1 d DU
H45 H 0.3954(10) 0.3784(6) 0.1456(8) 0.075 Uiso 1 calc R
C46 C 0.4167(8) 0.2973(6) 0.1494(7) 0.039(3) Uani 1 d DU
H46 H 0.3701(8) 0.2877(6) 0.1177(7) 0.047 Uiso 1 calc R
C51 C 0.5206(7) 0.1735(5) 0.1020(6) 0.033(3) Uani 1 d DU
C52 C 0.4920(8) 0.1634(5) 0.0365(6) 0.032(3) Uani 1 d DU
H52 H 0.4349(8) 0.1633(5) 0.0194(6) 0.039 Uiso 1 calc R
C53 C 0.5455(8) 0.1535(6) -0.0031(6) 0.042(4) Uani 1 d DU
H53 H 0.5252(8) 0.1457(6) -0.0476(6) 0.051 Uiso 1 calc R
C54 C 0.6263(8) 0.1547(7) 0.0193(7) 0.053(4) Uani 1 d DU
H54 H 0.6626(8) 0.1484(7) -0.0095(7) 0.064 Uiso 1 calc R
C55 C 0.6569(8) 0.1648(7) 0.0832(7) 0.064(5) Uani 1 d DU
H55 H 0.7143(8) 0.1649(7) 0.0992(7) 0.077 Uiso 1 calc R
C56 C 0.6043(8) 0.1749(6) 0.1242(6) 0.039(3) Uani 1 d DU
H56 H 0.6255(8) 0.1829(6) 0.1685(6) 0.046 Uiso 1 calc R
C61 C 0.0447(8) 0.2011(8) 0.4017(8) 0.069(5) Uani 1 d DU
C62 C 0.1046(10) 0.2143(7) 0.4539(7) 0.072(5) Uani 1 d DU
H62 H 0.1507(10) 0.2344(7) 0.4469(7) 0.086 Uiso 1 calc R
C63 C 0.1004(12) 0.1996(8) 0.5149(8) 0.087(5) Uani 1 d DU
H63 H 0.1438(12) 0.2097(8) 0.5493(8) 0.104 Uiso 1 calc R
C64 C 0.0372(11) 0.1713(9) 0.5287(9) 0.098(6) Uani 1 d DU
H64 H 0.0332(11) 0.1625(9) 0.5719(9) 0.118 Uiso 1 calc R
C65 C -0.0215(11) 0.1559(11) 0.4764(8) 0.130(7) Uani 1 d DU
H65 H -0.0653(11) 0.1332(11) 0.4830(8) 0.156 Uiso 1 calc R
C66 C -0.0181(10) 0.1724(10) 0.4150(8) 0.116(7) Uani 1 d DU
H66 H -0.0619(10) 0.1632(10) 0.3805(8) 0.140 Uiso 1 calc R
C71 C 0.0105(8) 0.2906(7) 0.3179(6) 0.047(4) Uani 1 d DU
C72 C -0.0667(9) 0.2986(7) 0.3330(7) 0.061(4) Uani 1 d DU
H72 H -0.0935(9) 0.2697(7) 0.3505(7) 0.073 Uiso 1 calc R
C73 C -0.1038(10) 0.3502(8) 0.3216(9) 0.075(5) Uani 1 d DU
H73 H -0.1563(10) 0.3565(8) 0.3311(9) 0.090 Uiso 1 calc R
C74 C -0.0647(11) 0.3905(8) 0.2974(9) 0.081(5) Uani 1 d DU
H74 H -0.0914(11) 0.4248(8) 0.2888(9) 0.097 Uiso 1 calc R
C75 C 0.0096(11) 0.3849(7) 0.2847(8) 0.073(5) Uani 1 d DU
H75 H 0.0362(11) 0.4153(7) 0.2698(8) 0.087 Uiso 1 calc R
C76 C 0.0492(10) 0.3333(7) 0.2936(7) 0.059(4) Uani 1 d DU
H76 H 0.1015(10) 0.3283(7) 0.2831(7) 0.070 Uiso 1 calc R
C81 C -0.1104(8) 0.2583(5) 0.1733(6) 0.034(3) Uani 1 d DU
C82 C -0.1785(8) 0.2501(6) 0.1984(7) 0.052(4) Uani 1 d DU
H82 H -0.1819(8) 0.2183(6) 0.2235(7) 0.062 Uiso 1 calc R
C83 C -0.2421(9) 0.2864(7) 0.1884(8) 0.060(4) Uani 1 d DU
H83 H -0.2894(9) 0.2792(7) 0.2057(8) 0.072 Uiso 1 calc R
C84 C -0.2374(9) 0.3338(7) 0.1527(8) 0.060(4) Uani 1 d DU
H84 H -0.2801(9) 0.3601(7) 0.1467(8) 0.072 Uiso 1 calc R
C85 C -0.1689(9) 0.3413(6) 0.1265(8) 0.059(4) Uani 1 d DU
H85 H -0.1661(9) 0.3721(6) 0.0995(8) 0.071 Uiso 1 calc R
C86 C -0.1044(9) 0.3052(6) 0.1384(7) 0.049(3) Uani 1 d DU
H86 H -0.0560(9) 0.3126(6) 0.1225(7) 0.059 Uiso 1 calc R
C91 C -0.0630(8) 0.1526(6) 0.1338(6) 0.037(3) Uani 1 d DU
C92 C -0.0305(8) 0.1422(6) 0.0802(7) 0.045(3) Uani 1 d DU
H92 H 0.0113(8) 0.1648(6) 0.0698(7) 0.054 Uiso 1 calc R
C93 C -0.0596(9) 0.0989(7) 0.0425(7) 0.056(4) Uani 1 d DU
H93 H -0.0345(9) 0.0902(7) 0.0070(7) 0.067 Uiso 1 calc R
C94 C -0.1226(9) 0.0674(7) 0.0529(8) 0.056(4) Uani 1 d DU
H94 H -0.1448(9) 0.0391(7) 0.0238(8) 0.067 Uiso 1 calc R
C95 C -0.1519(8) 0.0783(6) 0.1065(7) 0.049(4) Uani 1 d DU
H95 H -0.1941(8) 0.0556(6) 0.1161(7) 0.059 Uiso 1 calc R
C96 C -0.1245(8) 0.1201(6) 0.1476(7) 0.043(3) Uani 1 d DU
H96 H -0.1472(8) 0.1266(6) 0.1848(7) 0.052 Uiso 1 calc R
S1 S -0.2666(2) 0.1429(2) 0.2994(2) 0.0431(11) Uani 1 d U
O1 O -0.3146(6) 0.0990(5) 0.2690(5) 0.066(3) Uani 1 d U
O2 O -0.3009(6) 0.1963(5) 0.2837(5) 0.067(3) Uani 1 d U
O3 O -0.1832(5) 0.1380(4) 0.2973(4) 0.048(3) Uani 1 d U
C100 C -0.2678(11) 0.1346(8) 0.3822(9) 0.059(5) Uiso 1 d U
F1 F -0.3449(6) 0.1387(5) 0.3924(5) 0.091(3) Uani 1 d U
F2 F -0.2415(7) 0.0877(4) 0.4055(5) 0.084(3) Uani 1 d U
F3 F -0.2266(7) 0.1731(4) 0.4180(5) 0.089(3) Uani 1 d U
Cl1 Cl -0.1457(7) -0.0256(5) 0.3484(6) 0.239(5) Uiso 1 d .
Cl2 Cl -0.2127(4) -0.0462(3) 0.2190(3) 0.136(2) Uiso 1 d .
C101 C -0.1861(13) 0.0081(10) 0.2719(11) 0.110(8) Uiso 1 d .
Cl3 Cl 0.8730(27) -0.0396(18) 0.5894(21) 0.462(24) Uiso 0.50 d P
Cl4 Cl 0.9631(25) 0.0058(20) 0.5441(20) 0.479(25) Uiso 0.50 d P
C102 C 0.7316(22) -0.0673(16) 0.5534(19) 0.200(14) Uiso 1 d U
Cl4' Cl 0.7667(12) -0.0450(8) 0.4984(10) 0.200(8) Uiso 0.50 d PU
Cl3' Cl 0.7792(14) -0.0897(9) 0.6060(11) 0.213(9) Uiso 0.50 d PU

loop_
_atom_type_symbol
_atom_type_description
_atom_type_scat_dispersion_real
_atom_type_scat_dispersion_imag
_atom_type_scat_source
C C 0.0033 0.0016 'International Tables Vol C Tables 4.2.6.8 and 6.1.1.4'
H H 0.0000 0.0000 'International Tables Vol C Tables 4.2.6.8 and 6.1.1.4'
O O 0.0106 0.0060 'International Tables Vol C Tables 4.2.6.8 and 6.1.1.4'
F F 0.0171 0.0103 'International Tables Vol C Tables 4.2.6.8 and 6.1.1.4'
Si Si 0.0817 0.0704 'International Tables Vol C Tables 4.2.6.8 and 6.1.1.4'
P P 0.1023 0.0942 'International Tables Vol C Tables 4.2.6.8 and 6.1.1.4'
S S 0.1246 0.1234 'International Tables Vol C Tables 4.2.6.8 and 6.1.1.4'
Ag Ag -0.8971 1.1015 'International Tables Vol C Tables 4.2.6.8 and 6.1.1.4'
Au Au -2.0133 8.8022 'International Tables Vol C Tables 4.2.6.8 and 6.1.1.4'
Cl Cl 0.1484 0.1585 'International Tables Vol C Tables 4.2.6.8 and 6.1.1.4'

loop_
_geom_angle_atom_site_label_1
_geom_angle_atom_site_label_2
_geom_angle_atom_site_label_3
_geom_angle
_geom_angle_site_symmetry_3
C3 Au1 P1 172.4(4) .
C3 Au1 Ag 69.4(4) .
P1 Au1 Ag 116.46(11) .
C3 Au1 Au2 107.5(4) .
P1 Au1 Au2 80.07(10) .
Ag Au1 Au2 54.76(3) .
C7 Au2 P2 175.8(4) .
C7 Au2 Ag 79.4(4) .
P2 Au2 Ag 104.48(10) .
C7 Au2 Au1 89.6(4) .
P2 Au2 Au1 91.45(10) .
Ag Au2 Au1 53.78(3) .
C11 Au3 P3 175.2(4) .
C11 Au3 Ag 64.2(4) .
P3 Au3 Ag 120.58(10) .
C11 Au3 Au4 105.3(4) .
P3 Au3 Au4 78.56(10) .
Ag Au3 Au4 52.53(3) .
C15 Au4 P4 175.8(4) .
C15 Au4 Ag 70.0(4) .
P4 Au4 Ag 114.22(10) .
C15 Au4 Au3 91.6(4) .
P4 Au4 Au3 91.04(9) .
Ag Au4 Au3 54.33(3) .
C11 Ag Au4 106.9(3) .
C11 Ag Au1 91.7(3) .
Au4 Ag Au1 148.68(5) .
C11 Ag Au2 115.4(3) .
Au4 Ag Au2 119.36(5) .
Au1 Ag Au2 71.46(3) .
C11 Ag Au3 44.6(3) .
Au4 Ag Au3 73.14(4) .
Au1 Ag Au3 106.62(4) .
Au2 Ag Au3 159.85(5) .
C31 P1 C21 107.5(6) .
C31 P1 C1 105.2(6) .
C21 P1 C1 101.8(6) .
C31 P1 Au1 115.0(4) .
C21 P1 Au1 111.4(4) .
C1 P1 Au1 114.9(4) .
C51 P2 C41 105.3(6) .
C51 P2 C1 105.9(6) .
C41 P2 C1 101.9(6) .
C51 P2 Au2 112.5(4) .
C41 P2 Au2 116.5(4) .
C1 P2 Au2 113.6(4) .
C61 P3 C71 104.8(8) .
C61 P3 C2 105.9(7) .
C71 P3 C2 105.2(6) .
C61 P3 Au3 112.9(5) .
C71 P3 Au3 113.3(5) .
C2 P3 Au3 114.0(5) .
C81 P4 C91 105.3(6) .
C81 P4 C2 107.9(6) .
C91 P4 C2 102.8(6) .
C81 P4 Au4 111.3(4) .
C91 P4 Au4 116.1(4) .
C2 P4 Au4 112.6(4) .
C6 Si1 C4 109.2(8) .
C6 Si1 C3 112.8(7) .
C4 Si1 C3 110.6(8) .
C6 Si1 C5 106.2(9) .
C4 Si1 C5 107.9(8) .
C3 Si1 C5 109.9(8) .
C9 Si2 C7 112.4(8) .
C9 Si2 C10 109.3(8) .
C7 Si2 C10 109.0(7) .
C9 Si2 C8 107.6(8) .
C7 Si2 C8 111.7(7) .
C10 Si2 C8 106.7(7) .
C12 Si3 C13 106.1(13) .
C12 Si3 C14 109.7(8) .
C13 Si3 C14 111.3(11) .
C12 Si3 C11 112.9(8) .
C13 Si3 C11 107.1(9) .
C14 Si3 C11 109.7(8) .
C18 Si4 C16 108.0(8) .
C18 Si4 C17 108.8(7) .
C16 Si4 C17 110.6(9) .
C18 Si4 C15 110.1(7) .
C16 Si4 C15 112.4(8) .
C17 Si4 C15 106.9(7) .
P1 C1 P2 113.3(7) .
P3 C2 P4 111.8(7) .
Si1 C3 Au1 107.7(7) .
Si2 C7 Au2 110.9(7) .
Si3 C11 Au3 105.5(6) .
Si3 C11 Ag 170.4(8) .
Au3 C11 Ag 71.3(4) .
Si4 C15 Au4 105.7(6) .
C22 C21 C26 119.7(15) .
C22 C21 P1 117.4(11) .
C26 C21 P1 122.9(11) .
C21 C22 C23 120.8(15) .
C24 C23 C22 119.9(16) .
C23 C24 C25 119.9(17) .
C24 C25 C26 121.0(16) .
C21 C26 C25 118.5(15) .
C32 C31 C36 117.2(14) .
C32 C31 P1 123.5(11) .
C36 C31 P1 119.2(10) .
C33 C32 C31 121.0(14) .
C32 C33 C34 122.3(14) .
C35 C34 C33 115.8(15) .
C36 C35 C34 120.9(15) .
C35 C36 C31 122.7(15) .
C42 C41 C46 118.8(14) .
C42 C41 P2 123.5(10) .
C46 C41 P2 117.4(9) .
C41 C42 C43 122.6(14) .
C42 C43 C44 117.3(14) .
C45 C44 C43 121.0(15) .
C44 C45 C46 120.5(14) .
C45 C46 C41 119.7(13) .
C56 C51 C52 117.8(12) .
C56 C51 P2 123.0(9) .
C52 C51 P2 119.1(9) .
C53 C52 C51 120.2(12) .
C54 C53 C52 121.2(13) .
C53 C54 C55 120.3(14) .
C54 C55 C56 119.6(13) .
C55 C56 C51 120.8(12) .
C66 C61 C62 115.7(17) .
C66 C61 P3 126.2(12) .
C62 C61 P3 118.1(12) .
C63 C62 C61 122.3(17) .
C64 C63 C62 122.4(18) .
C63 C64 C65 115.7(18) .
C66 C65 C64 121.4(17) .
C61 C66 C65 122.3(16) .
C76 C71 C72 119.9(16) .
C76 C71 P3 119.9(11) .
C72 C71 P3 120.1(13) .
C71 C72 C73 118.7(16) .
C74 C73 C72 119.7(17) .
C75 C74 C73 123.1(20) .
C74 C75 C76 119.7(18) .
C71 C76 C75 118.8(15) .
C82 C81 C86 119.0(14) .
C82 C81 P4 123.3(10) .
C86 C81 P4 117.7(10) .
C81 C82 C83 121.8(14) .
C82 C83 C84 119.9(15) .
C85 C84 C83 117.8(16) .
C86 C85 C84 121.5(15) .
C85 C86 C81 119.7(14) .
C92 C91 C96 120.1(15) .
C92 C91 P4 118.9(11) .
C96 C91 P4 121.0(10) .
C93 C92 C91 118.4(14) .
C92 C93 C94 123.2(15) .
C95 C94 C93 116.5(16) .
C94 C95 C96 123.5(14) .
C95 C96 C91 118.2(13) .
O3 S1 O1 113.2(7) .
O3 S1 O2 115.0(7) .
O1 S1 O2 114.9(7) .
O3 S1 C100 103.1(7) .
O1 S1 C100 104.2(8) .
O2 S1 C100 104.5(8) .
F2 C100 F3 108.6(15) .
F2 C100 F1 105.6(15) .
F3 C100 F1 105.2(15) .
F2 C100 S1 114.2(13) .
F3 C100 S1 112.3(13) .
F1 C100 S1 110.3(12) .
Cl2 C101 Cl1 103.1(13) .
Cl3' Cl3 Cl4 164.4(28) .
Cl3' Cl3 Cl4' 68.3(16) .
Cl4 Cl3 Cl4' 98.2(23) .
Cl3 Cl4 Cl4 138.8(36) 3_756
Cl3' C102 Cl4' 121.7(30) .
C102 Cl4' Cl3 74.7(20) .
C102 Cl3' Cl3 87.9(23) .

loop_
_geom_bond_atom_site_label_1
_geom_bond_atom_site_label_2
_geom_bond_distance
_geom_bond_site_symmetry_2
Au1 C3 2.072(14) .
Au1 P1 2.276(4) .
Au1 Ag 2.7374(14) .
Au1 Au2 3.2170(9) .
Au2 C7 2.062(13) .
Au2 P2 2.281(4) .
Au2 Ag 2.7714(13) .
Au3 C11 2.061(13) .
Au3 P3 2.275(4) .
Au3 Ag 2.7822(13) .
Au3 Au4 3.2773(12) .
Au4 C15 2.074(13) .
Au4 P4 2.278(4) .
Au4 Ag 2.7179(13) .
Ag C11 2.645(14) .
P1 C31 1.789(15) .
P1 C21 1.81(2) .
P1 C1 1.819(13) .
P2 C51 1.779(12) .
P2 C41 1.802(13) .
P2 C1 1.835(13) .
P3 C61 1.76(2) .
P3 C71 1.77(2) .
P3 C2 1.802(13) .
P4 C81 1.800(13) .
P4 C91 1.817(15) .
P4 C2 1.850(13) .
Si1 C6 1.83(2) .
Si1 C4 1.84(2) .
Si1 C3 1.843(14) .
Si1 C5 1.86(2) .
Si2 C9 1.81(2) .
Si2 C7 1.824(13) .
Si2 C10 1.862(14) .
Si2 C8 1.869(13) .
Si3 C12 1.82(2) .
Si3 C13 1.83(2) .
Si3 C14 1.86(2) .
Si3 C11 1.871(14) .
Si4 C18 1.828(14) .
Si4 C16 1.84(2) .
Si4 C17 1.852(15) .
Si4 C15 1.855(14) .
C21 C22 1.35(2) .
C21 C26 1.36(2) .
C22 C23 1.38(2) .
C23 C24 1.33(2) .
C24 C25 1.35(2) .
C25 C26 1.39(2) .
C31 C32 1.354(15) .
C31 C36 1.36(2) .
C32 C33 1.34(2) .
C33 C34 1.39(2) .
C34 C35 1.38(2) .
C35 C36 1.33(2) .
C41 C42 1.356(15) .
C41 C46 1.388(15) .
C42 C43 1.37(2) .
C43 C44 1.39(2) .
C44 C45 1.36(2) .
C45 C46 1.37(2) .
C51 C56 1.382(14) .
C51 C52 1.390(14) .
C52 C53 1.361(15) .
C53 C54 1.34(2) .
C54 C55 1.37(2) .
C55 C56 1.37(2) .
C61 C66 1.34(2) .
C61 C62 1.37(2) .
C62 C63 1.35(2) .
C63 C64 1.34(2) .
C64 C65 1.37(2) .
C65 C66 1.37(2) .
C71 C76 1.38(2) .
C71 C72 1.40(2) .
C72 C73 1.41(2) .
C73 C74 1.34(2) .
C74 C75 1.33(2) .
C75 C76 1.42(2) .
C81 C82 1.361(15) .
C81 C86 1.38(2) .
C82 C83 1.37(2) .
C83 C84 1.39(2) .
C84 C85 1.38(2) .
C85 C86 1.38(2) .
C91 C92 1.37(2) .
C91 C96 1.38(2) .
C92 C93 1.36(2) .
C93 C94 1.36(2) .
C94 C95 1.34(2) .
C95 C96 1.36(2) .
S1 O3 1.406(9) .
S1 O1 1.416(11) .
S1 O2 1.438(11) .
S1 C100 1.76(2) .
C100 F2 1.29(2) .
C100 F3 1.31(2) .
C100 F1 1.35(2) .
Cl1 C101 1.82(2) .
Cl2 C101 1.73(2) .
Cl3 Cl3' 2.07(4) .
Cl3 Cl4 2.23(5) .
Cl3 Cl4' 2.34(5) .
Cl4 Cl4 2.44(7) 3_756
C102 Cl3' 1.35(4) .
C102 Cl4' 1.50(4) .
